data_1555291
loop_
_publ_author_name
'Takada, Hisashi'
'Kumagai, Naoya'
'Shibasaki, Masakatsu'

_publ_section_title
;
 Stereoselective Total Synthesis of KAE609 via Direct Catalytic Asymmetric
 Alkynylation to Ketimine.
;
_journal_issue 19
_journal_name_full 'Organic letters'
_journal_page_first 4762
_journal_page_last 4765
_journal_paper_doi 10.1021/acs.orglett.5b02300
_journal_volume 17
_journal_year 2015
_chemical_formula_moiety 'C28 H22 Cl N2 O2 P S'
_chemical_formula_sum 'C28 H22 Cl N2 O2 P S'
_chemical_formula_weight 516.98
_space_group_crystal_system monoclinic
_space_group_IT_number 14
_space_group_name_Hall '-P 2yn'
_space_group_name_H-M_alt 'P 1 21/n 1'
_atom_sites_solution_hydrogens geom
_atom_sites_solution_primary direct
_atom_sites_solution_secondary difmap
_cell_angle_alpha 90.0000
_cell_angle_beta 101.632(7)
_cell_angle_gamma 90.0000
_cell_formula_units_Z 4
_cell_length_a 9.87691(18)
_cell_length_b 17.4624(3)
_cell_length_c 14.1110(3)
_cell_measurement_reflns_used 22743
_cell_measurement_temperature 93
_cell_measurement_theta_max 68.27
_cell_measurement_theta_min 3.20
_cell_volume 2383.81(10)
_computing_cell_refinement 'RAPID AUTO'
_computing_data_collection 'RAPID AUTO (Rigaku, ????)'
_computing_data_reduction 'RAPID AUTO'
_computing_molecular_graphics 'CrystalStructure 4.1'
_computing_publication_material 'CrystalStructure 4.1 (Rigaku, 2014)'
_computing_structure_refinement 'SHELXL2013 (Sheldrick, 2008)'
_computing_structure_solution 'SIR2011 (Burla, et al., 2012)'
_diffrn_ambient_temperature 93
_diffrn_detector_area_resol_mean 10.000
_diffrn_measured_fraction_theta_full 0.997
_diffrn_measured_fraction_theta_max 0.996
_diffrn_measurement_device_type 'Rigaku R-AXIS RAPID'
_diffrn_measurement_method \w
_diffrn_radiation_type 'Cu K\a'
_diffrn_radiation_wavelength 1.54187
_diffrn_reflns_av_R_equivalents 0.0568
_diffrn_reflns_Laue_measured_fraction_full 0.997
_diffrn_reflns_Laue_measured_fraction_max 0.996
_diffrn_reflns_limit_h_max 11
_diffrn_reflns_limit_h_min -11
_diffrn_reflns_limit_k_max 21
_diffrn_reflns_limit_k_min -20
_diffrn_reflns_limit_l_max 16
_diffrn_reflns_limit_l_min -16
_diffrn_reflns_number 27011
_diffrn_reflns_point_group_measured_fraction_full 0.997
_diffrn_reflns_point_group_measured_fraction_max 0.996
_diffrn_reflns_theta_full 67.687
_diffrn_reflns_theta_max 68.252
_diffrn_reflns_theta_min 4.079
_diffrn_standards_number 0
_exptl_absorpt_coefficient_mu 3.118
_exptl_absorpt_correction_T_max 0.536
_exptl_absorpt_correction_T_min 0.370
_exptl_absorpt_correction_type multi-scan
_exptl_absorpt_process_details 'ABSCOR (Rigaku, 1995)'
_exptl_crystal_colour yellow
_exptl_crystal_density_diffrn 1.440
_exptl_crystal_density_method 'not measured'
_exptl_crystal_description prism
_exptl_crystal_F_000 1072.00
_exptl_crystal_size_max 0.300
_exptl_crystal_size_mid 0.200
_exptl_crystal_size_min 0.200
_refine_diff_density_max 0.44
_refine_diff_density_min -0.51
_refine_ls_extinction_method none
_refine_ls_goodness_of_fit_ref 1.146
_refine_ls_hydrogen_treatment constr
_refine_ls_number_parameters 316
_refine_ls_number_reflns 4340
_refine_ls_number_restraints 0
_refine_ls_R_factor_all 0.0572
_refine_ls_R_factor_gt 0.0474
_refine_ls_shift/su_max 0.000
_refine_ls_structure_factor_coef Fsqd
_refine_ls_weighting_details 'w = 1/[\s^2^(Fo^2^)+(0.0566P)^2^+2.5142P] where P=(Fo^2^+2Fc^2^)/3'
_refine_ls_weighting_scheme calc
_refine_ls_wR_factor_gt 0.1232
_refine_ls_wR_factor_ref 0.1292
_reflns_number_gt 3735
_reflns_number_total 4340
_reflns_threshold_expression F^2^>2.0\s(F^2^)
_cod_data_source_file ol5b02300_si_002.cif
_cod_data_source_block 150622takadah
_cod_original_cell_volume 2383.80(10)
_cod_database_code 1555291
_shelxl_res_file
;
TITL 150622takadah
CELL  1.54187 9.87691 17.46242 14.11096 90.00000 101.63160 90.00000
ZERR  4 0.00018 0.00032 0.00026 0.00000 0.00720 0.00000
LATT 1
SYMM .50-X, .50+Y, .50-Z
SFAC C H CL N O P S
UNIT 112 88 4 8 8 4 4
L.S. 10
FMAP 2
PLAN -43
WPDB -2
HTAB
BOND $H
CONF
LIST 4
TEMP -180.0
ACTA
SIZE 0.300 0.200 0.200
WGHT    0.056600    2.514200
FVAR       0.88536
CL1   3    0.573420   -0.092377    0.459826    11.00000    0.01865    0.01632 =
         0.02994    0.00083    0.01103   -0.00300
S1    7    0.694707    0.200287    0.487748    11.00000    0.01844    0.01385 =
         0.01352    0.00097    0.00673    0.00048
P1    6    0.750967    0.214052    0.364615    11.00000    0.01190    0.00911 =
         0.01200    0.00088    0.00304    0.00040
O1    5    1.157663    0.123443    0.310660    11.00000    0.01794    0.01386 =
         0.02366    0.00088    0.00677   -0.00102
O2    5    1.124647   -0.202852   -0.021537    11.00000    0.02092    0.01908 =
         0.01565   -0.00283    0.00543    0.00060
N1    4    1.089992    0.002765    0.348748    11.00000    0.01358    0.01040 =
         0.01533   -0.00010    0.00317    0.00212
N2    4    0.897365    0.171005    0.348949    11.00000    0.01259    0.01170 =
         0.01300    0.00054    0.00220    0.00228
C1    1    0.750332    0.010462    0.408349    11.00000    0.01226    0.01258 =
         0.01380   -0.00171    0.00225    0.00086
AFIX  43
H1    2    0.682595    0.048527    0.411317    11.00000   -1.20000
AFIX   0
C2    1    0.692670    0.368083    0.351073    11.00000    0.00983    0.01537 =
         0.01426    0.00075    0.00341   -0.00034
AFIX  43
H2    2    0.603843    0.352985    0.360330    11.00000   -1.20000
AFIX   0
C3    1    0.623989    0.184298    0.260731    11.00000    0.00954    0.00878 =
         0.01715    0.00122    0.00431    0.00293
C4    1    1.212042   -0.040248    0.334617    11.00000    0.01151    0.01549 =
         0.01797    0.00009    0.00425    0.00304
AFIX  23
H4A   2    1.237722   -0.077674    0.387911    11.00000   -1.20000
H4B   2    1.290413   -0.004362    0.337731    11.00000   -1.20000
AFIX   0
C5    1    0.933864    0.101274    0.357451    11.00000    0.01501    0.01387 =
         0.00879   -0.00140    0.00014   -0.00033
C6    1    1.141187   -0.043926    0.152047    11.00000    0.01327    0.01209 =
         0.02059    0.00077    0.00499    0.00107
AFIX  43
H6    2    1.124286    0.009590    0.153183    11.00000   -1.20000
AFIX   0
C7    1    1.196896   -0.199173    0.147301    11.00000    0.01741    0.01102 =
         0.02251    0.00060    0.00704    0.00180
AFIX  43
H7    2    1.217782   -0.252213    0.145868    11.00000   -1.20000
AFIX   0
C8    1    0.852502    0.467202    0.330553    11.00000    0.01922    0.01315 =
         0.01924    0.00123    0.00286   -0.00298
AFIX  43
H8    2    0.873451    0.520044    0.326445    11.00000   -1.20000
AFIX   0
C9    1    0.728624   -0.065503    0.428926    11.00000    0.01494    0.01498 =
         0.01505   -0.00112    0.00284   -0.00311
C10   1    0.498421    0.152878    0.270058    11.00000    0.01791    0.01417 =
         0.01622    0.00032    0.00302    0.00048
AFIX  43
H10   2    0.477324    0.146638    0.332377    11.00000   -1.20000
AFIX   0
C11   1    0.973502   -0.028679    0.377348    11.00000    0.01199    0.01393 =
         0.00985   -0.00161    0.00114   -0.00054
C12   1    0.434182    0.139125    0.097141    11.00000    0.01998    0.01550 =
         0.02075   -0.00054   -0.00364    0.00049
AFIX  43
H12   2    0.369351    0.123490    0.041273    11.00000   -1.20000
AFIX   0
C13   1    0.875802    0.028762    0.383083    11.00000    0.01403    0.01134 =
         0.01002   -0.00037   -0.00032    0.00172
C14   1    0.827287   -0.122032    0.425855    11.00000    0.01783    0.01172 =
         0.01506   -0.00079    0.00220   -0.00122
AFIX  43
H14   2    0.809603   -0.173301    0.442338    11.00000   -1.20000
AFIX   0
C15   1    0.950581   -0.104160    0.399049    11.00000    0.01717    0.01266 =
         0.01545   -0.00108    0.00141    0.00100
AFIX  43
H15   2    1.017540   -0.142574    0.395640    11.00000   -1.20000
AFIX   0
C16   1    1.118340   -0.082024    0.063838    11.00000    0.01517    0.01709 =
         0.01710    0.00351    0.00569    0.00083
AFIX  43
H16   2    1.084172   -0.055030    0.005464    11.00000   -1.20000
AFIX   0
C17   1    0.951057    0.412476    0.323327    11.00000    0.01348    0.01768 =
         0.02316    0.00088    0.00702   -0.00357
AFIX  43
H17   2    1.039693    0.427948    0.314080    11.00000   -1.20000
AFIX   0
C18   1    0.653280    0.193559    0.168526    11.00000    0.01523    0.01489 =
         0.01820    0.00281    0.00613   -0.00102
AFIX  43
H18   2    0.738534    0.215906    0.161807    11.00000   -1.20000
AFIX   0
C19   1    0.921723    0.335342    0.329447    11.00000    0.01526    0.01379 =
         0.01700   -0.00037    0.00355    0.00141
AFIX  43
H19   2    0.989319    0.297996    0.323207    11.00000   -1.20000
AFIX   0
C20   1    1.145925   -0.160027    0.061739    11.00000    0.01704    0.01514 =
         0.01523   -0.00145    0.00622   -0.00095
C21   1    0.722652    0.444649    0.343850    11.00000    0.01837    0.01314 =
         0.01582   -0.00077    0.00079    0.00319
AFIX  43
H21   2    0.654384    0.482143    0.347969    11.00000   -1.20000
AFIX   0
C22   1    0.792110    0.312649    0.344859    11.00000    0.01185    0.01168 =
         0.01067   -0.00053    0.00140   -0.00127
C23   1    1.075228    0.079937    0.335716    11.00000    0.01377    0.01404 =
         0.01166   -0.00063    0.00059    0.00026
C24   1    1.188323   -0.082440    0.238858    11.00000    0.01248    0.01431 =
         0.01652    0.00010    0.00374    0.00001
C25   1    1.217049   -0.160350    0.234689    11.00000    0.01341    0.01567 =
         0.01681    0.00348    0.00484    0.00302
AFIX  43
H25   2    1.251179   -0.187436    0.292998    11.00000   -1.20000
AFIX   0
C26   1    0.560087    0.170688    0.087438    11.00000    0.02251    0.01780 =
         0.01411    0.00157    0.00418   -0.00021
AFIX  43
H26   2    0.581521    0.176398    0.025144    11.00000   -1.20000
AFIX   0
C27   1    1.027503   -0.173583   -0.102191    11.00000    0.02271    0.02736 =
         0.01704   -0.00176    0.00273   -0.00087
AFIX  33
H27A  2    1.020907   -0.208698   -0.157108    11.00000   -1.20000
H27B  2    0.936691   -0.168761   -0.084815    11.00000   -1.20000
H27C  2    1.058204   -0.123194   -0.120034    11.00000   -1.20000
AFIX   0
C28   1    0.403127    0.130446    0.187846    11.00000    0.01177    0.01872 =
         0.02601    0.00036    0.00257   -0.00129
AFIX  43
H28   2    0.316838    0.109192    0.194137    11.00000   -1.20000
AFIX   0
HKLF 4
 
REM  150622takadah
REM R1 =  0.0474 for    3735 Fo > 4sig(Fo)  and  0.0572 for all    4340 data
REM    316 parameters refined using      0 restraints
 
END  
     
WGHT      0.0566      2.5140 

REM Instructions for potential hydrogen bonds
HTAB C1 S1
EQIV $1 -x+2, -y, -z+1
HTAB C4 S1_$1
EQIV $2 -x+5/2, y-1/2, -z+1/2
HTAB C7 O1_$2
HTAB C10 S1
EQIV $3 -x+2, -y, -z
HTAB C18 O2_$3

REM Highest difference peak  0.442,  deepest hole -0.510,  1-sigma level  0.109
Q1    1   0.6662  0.2063  0.2965  11.00000  0.05    0.44
Q2    1   0.5525  0.1932  0.2668  11.00000  0.05    0.43
Q3    1   1.0947 -0.1283 -0.1427  11.00000  0.05    0.39
Q4    1   1.0207 -0.2340 -0.1423  11.00000  0.05    0.37
Q5    1   0.7795  0.2033  0.5601  11.00000  0.05    0.37
Q6    1   0.6507  0.1814  0.2264  11.00000  0.05    0.36
Q7    1   1.1796 -0.1797  0.1144  11.00000  0.05    0.35
Q8    1   1.2655 -0.0555  0.3966  11.00000  0.05    0.35
Q9    1   0.7799  0.2677  0.3547  11.00000  0.05    0.35
Q10   1   0.9956 -0.0636  0.4954  11.00000  0.05    0.35
Q11   1   0.5037 -0.0919  0.3779  11.00000  0.05    0.35
Q12   1   0.6207 -0.0822  0.6050  11.00000  0.05    0.34
Q13   1   0.3775 -0.0939  0.3918  11.00000  0.05    0.33
Q14   1   0.7280  0.1639  0.5942  11.00000  0.05    0.33
Q15   1   0.4354  0.1254  0.3584  11.00000  0.05    0.33
Q16   1   0.8776 -0.1289  0.5572  11.00000  0.05    0.32
Q17   1   0.9404 -0.2330  0.5182  11.00000  0.05    0.32
Q18   1   0.6596  0.0126  0.3213  11.00000  0.05    0.31
Q19   1   0.6260  0.1414  0.2760  11.00000  0.05    0.31
Q20   1   0.6381  0.0795  0.2744  11.00000  0.05    0.31
Q21   1   0.9832 -0.1388  0.4986  11.00000  0.05    0.30
Q22   1   0.8577  0.1086  0.5380  11.00000  0.05    0.30
Q23   1   0.7999  0.2033  0.4978  11.00000  0.05    0.30
Q24   1   1.2609  0.0148  0.3660  11.00000  0.05    0.29
Q25   1   0.5203 -0.1576  0.3408  11.00000  0.05    0.29
Q26   1   0.9560 -0.2302 -0.1196  11.00000  0.05    0.29
Q27   1   1.1837 -0.0595  0.1935  11.00000  0.05    0.29
Q28   1   0.9851  0.0278  0.4630  11.00000  0.05    0.28
Q29   1   0.9403 -0.2534 -0.1551  11.00000  0.05    0.28
Q30   1   0.4698  0.1766  0.0826  11.00000  0.05    0.27
Q31   1   0.4861 -0.0428  0.3173  11.00000  0.05    0.27
Q32   1   0.5243  0.0844  0.3467  11.00000  0.05    0.27
Q33   1   0.5469 -0.0879  0.3139  11.00000  0.05    0.26
Q34   1   0.6808  0.2064  0.4205  11.00000  0.05    0.26
Q35   1   1.1019  0.1292  0.1808  11.00000  0.05    0.26
Q36   1   1.0505 -0.0552  0.4628  11.00000  0.05    0.26
Q37   1   1.0666 -0.0601 -0.2064  11.00000  0.05    0.26
Q38   1   0.7212 -0.0297  0.5761  11.00000  0.05    0.26
Q39   1   0.5799  0.0583 -0.0189  11.00000  0.05    0.26
Q40   1   0.5813  0.1063 -0.0069  11.00000  0.05    0.26
Q41   1   0.4342 -0.1660  0.3779  11.00000  0.05    0.26
Q42   1   0.7033  0.4048  0.2494  11.00000  0.05    0.26
Q43   1   0.8179  0.2463  0.6187  11.00000  0.05    0.26
;

loop_
_symmetry_equiv_pos_site_id
_space_group_symop_operation_xyz
1 +X,+Y,+Z
2 1/2-X,1/2+Y,1/2-Z
3 -X,-Y,-Z
4 1/2+X,1/2-Y,1/2+Z

loop_
_atom_site_label
_atom_site_type_symbol
_atom_site_fract_x
_atom_site_fract_y
_atom_site_fract_z
_atom_site_U_iso_or_equiv
_atom_site_adp_type
_atom_site_occupancy
_atom_site_site_symmetry_multiplicity
_atom_site_calc_flag
_atom_site_refinement_flags
Cl1 Cl 0.57342(7) -0.09238(4) 0.45983(5) 0.02078(19) Uani 1 4 d .
S1 S 0.69471(7) 0.20029(4) 0.48775(5) 0.01478(18) Uani 1 4 d .
P1 P 0.75097(7) 0.21405(4) 0.36462(5) 0.01091(18) Uani 1 4 d .
O1 O 1.1577(2) 0.12344(11) 0.31066(14) 0.0181(4) Uani 1 4 d .
O2 O 1.1246(2) -0.20285(11) -0.02154(14) 0.0183(4) Uani 1 4 d .
N1 N 1.0900(2) 0.00276(12) 0.34875(16) 0.0131(5) Uani 1 4 d .
N2 N 0.8974(2) 0.17100(13) 0.34895(15) 0.0125(5) Uani 1 4 d .
C1 C 0.7503(3) 0.01046(15) 0.40835(18) 0.0129(6) Uani 1 4 d .
C2 C 0.6927(3) 0.36808(15) 0.35107(18) 0.0130(5) Uani 1 4 d .
C3 C 0.6240(3) 0.18430(14) 0.26073(19) 0.0116(5) Uani 1 4 d .
C4 C 1.2120(3) -0.04025(16) 0.33462(19) 0.0148(6) Uani 1 4 d .
C5 C 0.9339(3) 0.10127(15) 0.35745(18) 0.0129(5) Uani 1 4 d .
C6 C 1.1412(3) -0.04393(16) 0.1520(2) 0.0151(6) Uani 1 4 d .
C7 C 1.1969(3) -0.19917(16) 0.1473(2) 0.0166(6) Uani 1 4 d .
C8 C 0.8525(3) 0.46720(16) 0.33055(19) 0.0173(6) Uani 1 4 d .
C9 C 0.7286(3) -0.06550(16) 0.42893(19) 0.0150(6) Uani 1 4 d .
C10 C 0.4984(3) 0.15288(16) 0.2701(2) 0.0162(6) Uani 1 4 d .
C11 C 0.9735(3) -0.02868(15) 0.37735(18) 0.0121(5) Uani 1 4 d .
C12 C 0.4342(3) 0.13913(16) 0.0971(2) 0.0198(6) Uani 1 4 d .
C13 C 0.8758(3) 0.02876(15) 0.38308(18) 0.0122(5) Uani 1 4 d .
C14 C 0.8273(3) -0.12203(16) 0.42586(19) 0.0150(6) Uani 1 4 d .
C15 C 0.9506(3) -0.10416(15) 0.39905(19) 0.0154(6) Uani 1 4 d .
C16 C 1.1183(3) -0.08202(16) 0.0638(2) 0.0161(6) Uani 1 4 d .
C17 C 0.9511(3) 0.41248(16) 0.3233(2) 0.0176(6) Uani 1 4 d .
C18 C 0.6533(3) 0.19356(16) 0.1685(2) 0.0157(6) Uani 1 4 d .
C19 C 0.9217(3) 0.33534(16) 0.32945(19) 0.0153(6) Uani 1 4 d .
C20 C 1.1459(3) -0.16003(16) 0.06174(19) 0.0154(6) Uani 1 4 d .
C21 C 0.7227(3) 0.44465(16) 0.34385(19) 0.0161(6) Uani 1 4 d .
C22 C 0.7921(3) 0.31265(15) 0.34486(18) 0.0115(5) Uani 1 4 d .
C23 C 1.0752(3) 0.07994(15) 0.33572(18) 0.0134(6) Uani 1 4 d .
C24 C 1.1883(3) -0.08244(16) 0.23886(19) 0.0143(6) Uani 1 4 d .
C25 C 1.2171(3) -0.16035(16) 0.23469(19) 0.0150(6) Uani 1 4 d .
C26 C 0.5601(3) 0.17069(16) 0.0874(2) 0.0181(6) Uani 1 4 d .
C27 C 1.0275(3) -0.17358(18) -0.1022(2) 0.0225(7) Uani 1 4 d .
C28 C 0.4031(3) 0.13045(17) 0.1878(2) 0.0190(6) Uani 1 4 d .
H1 H 0.68259 0.04853 0.41132 0.0155 Uiso 1 4 calc R
H2 H 0.60384 0.35299 0.36033 0.0156 Uiso 1 4 calc R
H4A H 1.23772 -0.07767 0.38791 0.0178 Uiso 1 4 calc R
H4B H 1.29041 -0.00436 0.33773 0.0178 Uiso 1 4 calc R
H6 H 1.12429 0.00959 0.15318 0.0181 Uiso 1 4 calc R
H7 H 1.21778 -0.25221 0.14587 0.0199 Uiso 1 4 calc R
H8 H 0.87345 0.52004 0.32645 0.0208 Uiso 1 4 calc R
H10 H 0.47732 0.14664 0.33238 0.0194 Uiso 1 4 calc R
H12 H 0.36935 0.12349 0.04127 0.0238 Uiso 1 4 calc R
H14 H 0.8096 -0.1733 0.44234 0.0180 Uiso 1 4 calc R
H15 H 1.01754 -0.14257 0.39564 0.0184 Uiso 1 4 calc R
H16 H 1.08417 -0.05503 0.00546 0.0193 Uiso 1 4 calc R
H17 H 1.03969 0.42795 0.31408 0.0212 Uiso 1 4 calc R
H18 H 0.73853 0.21591 0.16181 0.0189 Uiso 1 4 calc R
H19 H 0.98932 0.298 0.32321 0.0184 Uiso 1 4 calc R
H21 H 0.65438 0.48214 0.34797 0.0194 Uiso 1 4 calc R
H25 H 1.25118 -0.18744 0.293 0.0181 Uiso 1 4 calc R
H26 H 0.58152 0.1764 0.02514 0.0217 Uiso 1 4 calc R
H27A H 1.02091 -0.2087 -0.15711 0.0271 Uiso 1 4 calc R
H27B H 0.93669 -0.16876 -0.08482 0.0271 Uiso 1 4 calc R
H27C H 1.0582 -0.12319 -0.12003 0.0271 Uiso 1 4 calc R
H28 H 0.31684 0.10919 0.19414 0.0228 Uiso 1 4 calc R

loop_
_atom_site_aniso_label
_atom_site_aniso_U_11
_atom_site_aniso_U_22
_atom_site_aniso_U_33
_atom_site_aniso_U_12
_atom_site_aniso_U_13
_atom_site_aniso_U_23
Cl1 0.0187(4) 0.0163(4) 0.0299(4) -0.0030(3) 0.0110(3) 0.0008(3)
S1 0.0184(4) 0.0138(3) 0.0135(3) 0.0005(3) 0.0067(3) 0.0010(2)
P1 0.0119(4) 0.0091(3) 0.0120(3) 0.0004(3) 0.0030(3) 0.0009(2)
O1 0.0179(11) 0.0139(10) 0.0237(11) -0.0010(8) 0.0068(8) 0.0009(8)
O2 0.0209(11) 0.0191(11) 0.0157(10) 0.0006(8) 0.0054(8) -0.0028(8)
N1 0.0136(13) 0.0104(11) 0.0153(11) 0.0021(9) 0.0032(9) -0.0001(9)
N2 0.0126(12) 0.0117(12) 0.0130(11) 0.0023(9) 0.0022(9) 0.0005(9)
C1 0.0123(14) 0.0126(14) 0.0138(13) 0.0009(11) 0.0022(10) -0.0017(10)
C2 0.0098(14) 0.0154(14) 0.0143(13) -0.0003(11) 0.0034(10) 0.0008(10)
C3 0.0095(14) 0.0088(13) 0.0171(13) 0.0029(10) 0.0043(11) 0.0012(10)
C4 0.0115(14) 0.0155(14) 0.0180(14) 0.0030(11) 0.0043(11) 0.0001(11)
C5 0.0150(14) 0.0139(14) 0.0088(12) -0.0003(11) 0.0001(10) -0.0014(10)
C6 0.0133(14) 0.0121(14) 0.0206(14) 0.0011(11) 0.0050(11) 0.0008(11)
C7 0.0174(16) 0.0110(14) 0.0225(15) 0.0018(11) 0.0070(12) 0.0006(11)
C8 0.0192(16) 0.0132(14) 0.0192(14) -0.0030(12) 0.0029(12) 0.0012(11)
C9 0.0149(15) 0.0150(14) 0.0150(13) -0.0031(11) 0.0028(11) -0.0011(11)
C10 0.0179(15) 0.0142(14) 0.0162(14) 0.0005(11) 0.0030(11) 0.0003(11)
C11 0.0120(14) 0.0139(14) 0.0098(12) -0.0005(11) 0.0011(10) -0.0016(10)
C12 0.0200(16) 0.0155(15) 0.0208(15) 0.0005(12) -0.0036(12) -0.0005(11)
C13 0.0140(14) 0.0113(13) 0.0100(12) 0.0017(11) -0.0003(10) -0.0004(10)
C14 0.0178(15) 0.0117(14) 0.0151(13) -0.0012(11) 0.0022(11) -0.0008(10)
C15 0.0172(15) 0.0127(14) 0.0155(13) 0.0010(11) 0.0014(11) -0.0011(10)
C16 0.0152(15) 0.0171(15) 0.0171(14) 0.0008(11) 0.0057(11) 0.0035(11)
C17 0.0135(15) 0.0177(15) 0.0232(15) -0.0036(11) 0.0070(12) 0.0009(11)
C18 0.0152(15) 0.0149(14) 0.0182(14) -0.0010(11) 0.0061(11) 0.0028(11)
C19 0.0153(15) 0.0138(14) 0.0170(14) 0.0014(11) 0.0036(11) -0.0004(11)
C20 0.0170(15) 0.0151(14) 0.0152(13) -0.0010(11) 0.0062(11) -0.0014(11)
C21 0.0184(15) 0.0131(14) 0.0158(13) 0.0032(11) 0.0008(11) -0.0008(11)
C22 0.0118(14) 0.0117(13) 0.0107(12) -0.0013(10) 0.0014(10) -0.0005(10)
C23 0.0138(15) 0.0140(14) 0.0117(13) 0.0003(11) 0.0006(10) -0.0006(10)
C24 0.0125(14) 0.0143(14) 0.0165(14) 0.0000(11) 0.0037(11) 0.0001(10)
C25 0.0134(15) 0.0157(14) 0.0168(14) 0.0030(11) 0.0048(11) 0.0035(11)
C26 0.0225(16) 0.0178(15) 0.0141(14) -0.0002(12) 0.0042(12) 0.0016(11)
C27 0.0227(17) 0.0274(17) 0.0170(14) -0.0009(13) 0.0027(12) -0.0018(12)
C28 0.0118(15) 0.0187(15) 0.0260(15) -0.0013(11) 0.0026(12) 0.0004(12)

loop_
_atom_type_symbol
_atom_type_description
_atom_type_scat_dispersion_real
_atom_type_scat_dispersion_imag
_atom_type_scat_source
C C 0.0181 0.0091
;
International Tables for Crystallography
(Vol. C, Tables 4.2.6.8 and 6.1.1.4)
;
H H 0.0000 0.0000
;
International Tables for Crystallography
(Vol. C, Table 6.1.1.4)
;
Cl Cl 0.3639 0.7018
;
International Tables for Crystallography
(Vol. C, Tables 4.2.6.8 and 6.1.1.4)
;
N N 0.0311 0.0180
;
International Tables for Crystallography
(Vol. C, Tables 4.2.6.8 and 6.1.1.4)
;
O O 0.0492 0.0322
;
International Tables for Crystallography
(Vol. C, Tables 4.2.6.8 and 6.1.1.4)
;
P P 0.2955 0.4335
;
International Tables for Crystallography
(Vol. C, Tables 4.2.6.8 and 6.1.1.4)
;
S S 0.3331 0.5567
;
International Tables for Crystallography
(Vol. C, Tables 4.2.6.8 and 6.1.1.4)
;

loop_
_geom_angle_atom_site_label_1
_geom_angle_atom_site_label_2
_geom_angle_atom_site_label_3
_geom_angle
_geom_angle_publ_flag
S1 P1 N2 118.06(8) yes
S1 P1 C3 114.46(10) yes
S1 P1 C22 111.73(10) yes
N2 P1 C3 103.87(12) yes
N2 P1 C22 100.36(13) yes
C3 P1 C22 106.91(11) yes
C20 O2 C27 116.7(2) yes
C4 N1 C11 125.6(2) yes
C4 N1 C23 123.8(2) yes
C11 N1 C23 110.7(2) yes
P1 N2 C5 130.6(2) yes
C9 C1 C13 117.2(3) yes
C21 C2 C22 120.3(3) yes
P1 C3 C10 121.7(2) yes
P1 C3 C18 118.9(2) yes
C10 C3 C18 119.4(2) yes
N1 C4 C24 112.7(2) yes
N2 C5 C13 137.3(3) yes
N2 C5 C23 117.8(2) yes
C13 C5 C23 104.9(2) yes
C16 C6 C24 121.5(3) yes
C20 C7 C25 119.6(3) yes
C17 C8 C21 119.8(3) yes
Cl1 C9 C1 119.5(2) yes
Cl1 C9 C14 118.3(2) yes
C1 C9 C14 122.2(3) yes
C3 C10 C28 119.9(3) yes
N1 C11 C13 110.4(2) yes
N1 C11 C15 128.0(3) yes
C13 C11 C15 121.5(3) yes
C26 C12 C28 120.2(3) yes
C1 C13 C5 132.3(3) yes
C1 C13 C11 120.5(2) yes
C5 C13 C11 107.2(2) yes
C9 C14 C15 120.6(3) yes
C11 C15 C14 118.0(3) yes
C6 C16 C20 119.4(2) yes
C8 C17 C19 120.6(3) yes
C3 C18 C26 120.8(3) yes
C17 C19 C22 119.7(3) yes
O2 C20 C7 116.2(2) yes
O2 C20 C16 123.7(2) yes
C7 C20 C16 120.1(2) yes
C2 C21 C8 120.2(3) yes
P1 C22 C2 118.0(2) yes
P1 C22 C19 122.4(2) yes
C2 C22 C19 119.4(2) yes
O1 C23 N1 126.6(3) yes
O1 C23 C5 126.5(2) yes
N1 C23 C5 106.8(2) yes
C4 C24 C6 120.9(2) yes
C4 C24 C25 121.1(2) yes
C6 C24 C25 118.0(2) yes
C7 C25 C24 121.4(2) yes
C12 C26 C18 119.6(3) yes
C10 C28 C12 120.0(3) yes
C9 C1 H1 121.411 no
C13 C1 H1 121.409 no
C21 C2 H2 119.841 no
C22 C2 H2 119.861 no
N1 C4 H4A 109.044 no
N1 C4 H4B 109.044 no
C24 C4 H4A 109.048 no
C24 C4 H4B 109.041 no
H4A C4 H4B 107.813 no
C16 C6 H6 119.257 no
C24 C6 H6 119.270 no
C20 C7 H7 120.197 no
C25 C7 H7 120.194 no
C17 C8 H8 120.109 no
C21 C8 H8 120.108 no
C3 C10 H10 120.043 no
C28 C10 H10 120.039 no
C26 C12 H12 119.884 no
C28 C12 H12 119.886 no
C9 C14 H14 119.704 no
C15 C14 H14 119.709 no
C11 C15 H15 121.019 no
C14 C15 H15 121.025 no
C6 C16 H16 120.305 no
C20 C16 H16 120.288 no
C8 C17 H17 119.714 no
C19 C17 H17 119.711 no
C3 C18 H18 119.624 no
C26 C18 H18 119.620 no
C17 C19 H19 120.151 no
C22 C19 H19 120.167 no
C2 C21 H21 119.902 no
C8 C21 H21 119.911 no
C7 C25 H25 119.293 no
C24 C25 H25 119.295 no
C12 C26 H26 120.177 no
C18 C26 H26 120.187 no
O2 C27 H27A 109.464 no
O2 C27 H27B 109.478 no
O2 C27 H27C 109.470 no
H27A C27 H27B 109.469 no
H27A C27 H27C 109.475 no
H27B C27 H27C 109.472 no
C10 C28 H28 119.983 no
C12 C28 H28 119.978 no

loop_
_geom_bond_atom_site_label_1
_geom_bond_atom_site_label_2
_geom_bond_distance
_geom_bond_publ_flag
Cl1 C9 1.741(3) yes
S1 P1 1.9429(11) yes
P1 N2 1.683(2) yes
P1 C3 1.803(3) yes
P1 C22 1.804(3) yes
O1 C23 1.217(3) yes
O2 C20 1.373(3) yes
O2 C27 1.427(3) yes
N1 C4 1.468(4) yes
N1 C11 1.405(4) yes
N1 C23 1.364(3) yes
N2 C5 1.269(3) yes
C1 C9 1.384(4) yes
C1 C13 1.394(4) yes
C2 C21 1.378(4) yes
C2 C22 1.394(4) yes
C3 C10 1.387(4) yes
C3 C18 1.398(4) yes
C4 C24 1.515(4) yes
C5 C13 1.465(4) yes
C5 C23 1.535(4) yes
C6 C16 1.389(4) yes
C6 C24 1.393(4) yes
C7 C20 1.390(4) yes
C7 C25 1.386(4) yes
C8 C17 1.382(4) yes
C8 C21 1.390(4) yes
C9 C14 1.394(4) yes
C10 C28 1.395(4) yes
C11 C13 1.405(4) yes
C11 C15 1.382(4) yes
C12 C26 1.392(4) yes
C12 C28 1.383(4) yes
C14 C15 1.382(4) yes
C16 C20 1.391(4) yes
C17 C19 1.384(4) yes
C18 C26 1.375(4) yes
C19 C22 1.398(4) yes
C24 C25 1.393(4) yes
C1 H1 0.950 no
C2 H2 0.950 no
C4 H4A 0.990 no
C4 H4B 0.990 no
C6 H6 0.950 no
C7 H7 0.950 no
C8 H8 0.950 no
C10 H10 0.950 no
C12 H12 0.950 no
C14 H14 0.950 no
C15 H15 0.950 no
C16 H16 0.950 no
C17 H17 0.950 no
C18 H18 0.950 no
C19 H19 0.950 no
C21 H21 0.950 no
C25 H25 0.950 no
C26 H26 0.950 no
C27 H27A 0.980 no
C27 H27B 0.980 no
C27 H27C 0.980 no
C28 H28 0.950 no

loop_
_geom_contact_atom_site_label_1
_geom_contact_atom_site_label_2
_geom_contact_distance
_geom_contact_publ_flag
_geom_contact_site_symmetry_2
S1 C1 3.577(3) no .
S1 C2 3.506(3) no .
S1 C10 3.388(3) no .
P1 C13 3.454(3) no .
O1 N2 2.855(3) no .
O1 C4 2.916(3) no .
O1 C11 3.456(3) no .
O1 C13 3.560(4) no .
N1 N2 3.500(3) no .
N1 C6 3.032(4) no .
N2 C1 3.341(4) no .
N2 C11 3.573(3) no .
N2 C18 3.158(3) no .
N2 C19 2.898(4) no .
C1 C15 2.835(4) no .
C2 C3 3.469(4) no .
C2 C17 2.770(4) no .
C3 C5 3.413(4) no .
C3 C12 2.779(4) no .
C4 C15 3.113(4) no .
C6 C7 2.770(4) no .
C6 C23 3.536(4) no .
C8 C22 2.780(4) no .
C9 C11 2.739(4) no .
C10 C26 2.782(4) no .
C11 C24 3.298(4) no .
C13 C14 2.765(4) no .
C15 C24 3.593(4) no .
C16 C25 2.772(4) no .
C16 C27 2.829(4) no .
C18 C22 3.320(4) no .
C18 C28 2.769(4) no .
C19 C21 2.777(4) no .
C20 C24 2.799(4) no .
C23 C24 3.431(4) no .
Cl1 S1 3.4498(10) no 3_656
S1 Cl1 3.4498(10) no 3_656
O1 C7 3.416(3) no 2_755
O1 C10 3.563(4) no 1_655
O1 C27 3.255(3) no 3_755
O1 C28 3.254(4) no 1_655
O2 C18 3.313(4) no 3_755
O2 C26 3.470(4) no 3_755
N1 C1 3.480(3) no 3_756
N1 C9 3.462(3) no 3_756
C1 N1 3.480(3) no 3_756
C1 C8 3.404(4) no 2_645
C2 C15 3.561(4) no 2_655
C5 C14 3.484(3) no 3_756
C5 C15 3.396(4) no 3_756
C7 O1 3.416(3) no 2_745
C7 C10 3.559(4) no 2_645
C8 C1 3.404(4) no 2_655
C8 C13 3.548(3) no 2_655
C9 N1 3.462(3) no 3_756
C9 C23 3.500(3) no 3_756
C10 O1 3.563(4) no 1_455
C10 C7 3.559(4) no 2_655
C11 C11 3.540(4) no 3_756
C11 C13 3.408(3) no 3_756
C11 C21 3.358(3) no 2_645
C13 C8 3.548(3) no 2_645
C13 C11 3.408(3) no 3_756
C13 C15 3.464(3) no 3_756
C13 C21 3.479(4) no 2_645
C14 C5 3.484(3) no 3_756
C14 C18 3.505(4) no 2_645
C14 C23 3.388(4) no 3_756
C15 C2 3.561(4) no 2_645
C15 C5 3.396(4) no 3_756
C15 C13 3.464(3) no 3_756
C18 O2 3.313(4) no 3_755
C18 C14 3.505(4) no 2_655
C18 C27 3.483(5) no 3_755
C21 C11 3.358(3) no 2_655
C21 C13 3.479(4) no 2_655
C23 C9 3.500(3) no 3_756
C23 C14 3.388(4) no 3_756
C26 O2 3.470(4) no 3_755
C27 O1 3.255(3) no 3_755
C27 C18 3.483(5) no 3_755
C28 O1 3.254(4) no 1_455
Cl1 H1 2.8255 no .
Cl1 H14 2.7805 no .
S1 H1 2.8545 no .
S1 H2 3.2401 no .
S1 H10 2.8977 no .
P1 H1 3.0699 no .
P1 H2 2.8225 no .
P1 H10 2.8986 no .
P1 H18 2.8398 no .
P1 H19 2.9304 no .
O1 H4B 2.5775 no .
O1 H6 2.9502 no .
O1 H19 3.4938 no .
O2 H7 2.5087 no .
O2 H16 2.6513 no .
N1 H6 2.8499 no .
N1 H15 2.7534 no .
N2 H1 3.2560 no .
N2 H18 2.8947 no .
N2 H19 2.4511 no .
C1 H10 3.5930 no .
C1 H14 3.2797 no .
C2 H8 3.2558 no .
C2 H19 3.2713 no .
C3 H1 3.1584 no .
C3 H2 3.2871 no .
C3 H26 3.2687 no .
C3 H28 3.2645 no .
C4 H6 2.6775 no .
C4 H15 2.8795 no .
C4 H25 2.6819 no .
C5 H1 2.8889 no .
C5 H19 3.5273 no .
C6 H4A 3.3247 no .
C6 H4B 2.8209 no .
C6 H25 3.2473 no .
C7 H16 3.2684 no .
C8 H2 3.2561 no .
C8 H19 3.2593 no .
C9 H15 3.2735 no .
C10 H1 3.0233 no .
C10 H12 3.2637 no .
C10 H18 3.2603 no .
C11 H1 3.2953 no .
C11 H4A 2.7217 no .
C11 H4B 3.3160 no .
C11 H14 3.2308 no .
C12 H10 3.2630 no .
C12 H18 3.2497 no .
C13 H15 3.2928 no .
C14 H1 3.2920 no .
C15 H4A 2.9089 no .
C16 H7 3.2678 no .
C16 H27B 2.8976 no .
C16 H27C 2.6420 no .
C17 H21 3.2555 no .
C18 H10 3.2646 no .
C18 H12 3.2489 no .
C19 H2 3.2702 no .
C19 H8 3.2594 no .
C19 H18 3.3902 no .
C20 H6 3.2550 no .
C20 H25 3.2544 no .
C20 H27A 3.2010 no .
C20 H27B 2.6168 no .
C20 H27C 2.6168 no .
C21 H17 3.2554 no .
C22 H17 3.2635 no .
C22 H18 3.0421 no .
C22 H21 3.2613 no .
C23 H4A 3.1963 no .
C23 H4B 2.5808 no .
C23 H6 2.9803 no .
C24 H7 3.2786 no .
C24 H15 3.2167 no .
C24 H16 3.2815 no .
C25 H4A 2.5735 no .
C25 H4B 3.1039 no .
C25 H6 3.2471 no .
C25 H15 3.3079 no .
C26 H28 3.2636 no .
C27 H16 2.5619 no .
C28 H26 3.2636 no .
H1 H10 2.7158 no .
H2 H21 2.3240 no .
H4A H15 2.4741 no .
H4A H25 2.3574 no .
H4B H6 2.7947 no .
H4B H25 3.2666 no .
H6 H16 2.3329 no .
H7 H25 2.3286 no .
H8 H17 2.3298 no .
H8 H21 2.3403 no .
H10 H28 2.3449 no .
H12 H26 2.3429 no .
H12 H28 2.3315 no .
H14 H15 2.3422 no .
H15 H25 3.0634 no .
H16 H27A 3.5037 no .
H16 H27B 2.6345 no .
H16 H27C 2.1059 no .
H17 H19 2.3323 no .
H18 H19 3.3321 no .
H18 H26 2.3225 no .
Cl1 H1 3.4842 no 3_656
Cl1 H4A 3.2761 no 1_455
Cl1 H4B 3.3470 no 1_455
Cl1 H4B 3.3576 no 3_756
Cl1 H10 3.2154 no 3_656
S1 H4A 2.7634 no 3_756
S1 H12 3.5341 no 4_555
S1 H15 3.1488 no 3_756
S1 H25 3.0399 no 3_756
S1 H27B 3.0832 no 2_655
O1 H7 2.5101 no 2_755
O1 H10 3.1363 no 1_655
O1 H14 3.5435 no 3_756
O1 H27A 2.9122 no 3_755
O1 H27B 3.2331 no 3_755
O1 H27C 3.0772 no 3_755
O1 H28 2.5059 no 1_655
O2 H14 2.9410 no 4_544
O2 H18 2.6219 no 3_755
O2 H26 2.9492 no 3_755
N1 H21 3.3105 no 2_645
N2 H15 3.5666 no 3_756
N2 H27A 3.0486 no 3_755
N2 H27C 3.4490 no 3_755
C1 H4A 3.0854 no 3_756
C1 H8 3.2965 no 2_645
C2 H12 2.8951 no 4_555
C3 H8 3.1232 no 2_645
C4 H1 3.5287 no 3_756
C4 H17 3.5776 no 2_745
C4 H28 3.5550 no 1_655
C5 H15 3.4950 no 3_756
C5 H21 3.5314 no 2_645
C5 H27A 3.4957 no 3_755
C5 H27C 3.3886 no 3_755
C6 H2 2.9929 no 2_645
C6 H16 3.2994 no 3_755
C6 H17 3.1300 no 2_745
C6 H21 2.9545 no 2_645
C6 H27C 3.4986 no 3_755
C6 H28 3.1775 no 1_655
C7 H2 3.0879 no 2_645
C7 H10 3.2391 no 2_645
C7 H17 3.3796 no 2_745
C7 H19 3.0431 no 2_745
C8 H12 3.3433 no 4_555
C9 H4A 3.5629 no 3_756
C9 H4B 3.5517 no 3_756
C10 H7 3.1202 no 2_655
C10 H8 3.0874 no 2_645
C11 H21 3.1813 no 2_645
C12 H8 2.8760 no 2_645
C13 H8 3.4483 no 2_645
C13 H21 3.3150 no 2_645
C14 H18 3.1044 no 2_645
C16 H2 2.8628 no 2_645
C16 H16 3.1458 no 3_755
C16 H17 3.4727 no 2_745
C16 H21 3.3781 no 2_645
C16 H21 3.5896 no 4_554
C17 H12 3.3918 no 4_555
C17 H26 3.2710 no 4_555
C18 H8 3.0436 no 2_645
C18 H14 2.8668 no 2_655
C18 H15 3.3525 no 2_655
C18 H27A 3.2650 no 3_755
C18 H27C 3.2993 no 3_755
C19 H12 3.2159 no 4_555
C19 H26 2.8984 no 4_555
C19 H27A 3.4178 no 3_755
C20 H2 2.9053 no 2_645
C20 H17 3.5887 no 2_745
C20 H26 3.1878 no 3_755
C21 H12 3.1062 no 4_555
C21 H16 3.4705 no 4_455
C21 H27C 3.5989 no 4_455
C22 H12 2.9418 no 4_555
C22 H26 3.4274 no 4_555
C23 H7 3.5530 no 2_755
C23 H14 3.5105 no 3_756
C23 H21 3.5225 no 2_645
C23 H27A 3.3681 no 3_755
C23 H27C 3.1549 no 3_755
C23 H28 3.4452 no 1_655
C24 H2 3.1510 no 2_645
C24 H17 2.9355 no 2_745
C24 H21 3.5437 no 2_645
C25 H2 3.1912 no 2_645
C25 H17 3.0481 no 2_745
C25 H19 3.2501 no 2_745
C26 H8 2.9166 no 2_645
C26 H14 3.0778 no 2_655
C26 H15 3.3693 no 2_655
C27 H6 3.2451 no 3_755
C27 H18 2.7163 no 3_755
C27 H28 3.5687 no 3_655
C28 H4B 3.4934 no 1_455
C28 H6 3.4257 no 1_455
C28 H7 3.5014 no 2_655
C28 H8 2.9677 no 2_645
C28 H17 3.5819 no 2_645
C28 H25 3.5602 no 2_655
C28 H27B 3.4437 no 3_655
H1 Cl1 3.4842 no 3_656
H1 C4 3.5287 no 3_756
H1 H4A 2.8294 no 3_756
H1 H4B 3.5812 no 3_756
H1 H8 3.3260 no 2_645
H2 C6 2.9929 no 2_655
H2 C7 3.0879 no 2_655
H2 C16 2.8628 no 2_655
H2 C20 2.9053 no 2_655
H2 C24 3.1510 no 2_655
H2 C25 3.1912 no 2_655
H2 H6 3.5240 no 2_655
H2 H12 3.2962 no 4_555
H2 H15 3.5698 no 2_655
H2 H16 3.3216 no 2_655
H2 H27B 3.2940 no 2_655
H4A Cl1 3.2761 no 1_655
H4A S1 2.7634 no 3_756
H4A C1 3.0854 no 3_756
H4A C9 3.5629 no 3_756
H4A H1 2.8294 no 3_756
H4B Cl1 3.3470 no 1_655
H4B Cl1 3.3576 no 3_756
H4B C9 3.5517 no 3_756
H4B C28 3.4934 no 1_655
H4B H1 3.5812 no 3_756
H4B H10 3.2284 no 1_655
H4B H17 3.2018 no 2_745
H4B H28 2.8842 no 1_655
H6 C27 3.2451 no 3_755
H6 C28 3.4257 no 1_655
H6 H2 3.5240 no 2_645
H6 H16 2.8322 no 3_755
H6 H17 3.5556 no 2_745
H6 H21 2.7906 no 2_645
H6 H27B 2.9639 no 3_755
H6 H27C 2.6576 no 3_755
H6 H28 2.5559 no 1_655
H7 O1 2.5101 no 2_745
H7 C10 3.1202 no 2_645
H7 C23 3.5530 no 2_745
H7 C28 3.5014 no 2_645
H7 H10 2.6769 no 2_645
H7 H14 3.4370 no 4_544
H7 H19 2.9697 no 2_745
H7 H28 3.3738 no 2_645
H8 C1 3.2965 no 2_655
H8 C3 3.1232 no 2_655
H8 C10 3.0874 no 2_655
H8 C12 2.8760 no 2_655
H8 C13 3.4483 no 2_655
H8 C18 3.0436 no 2_655
H8 C26 2.9166 no 2_655
H8 C28 2.9677 no 2_655
H8 H1 3.3260 no 2_655
H8 H12 3.3599 no 2_655
H8 H26 3.4151 no 2_655
H8 H28 3.4962 no 2_655
H10 Cl1 3.2154 no 3_656
H10 O1 3.1363 no 1_455
H10 C7 3.2391 no 2_655
H10 H4B 3.2284 no 1_455
H10 H7 2.6769 no 2_655
H12 S1 3.5341 no 4_454
H12 C2 2.8951 no 4_454
H12 C8 3.3433 no 4_454
H12 C17 3.3918 no 4_454
H12 C19 3.2159 no 4_454
H12 C21 3.1062 no 4_454
H12 C22 2.9418 no 4_454
H12 H2 3.2962 no 4_454
H12 H8 3.3599 no 2_645
H12 H27B 3.2998 no 3_655
H14 O1 3.5435 no 3_756
H14 O2 2.9410 no 4_445
H14 C18 2.8668 no 2_645
H14 C23 3.5105 no 3_756
H14 C26 3.0778 no 2_645
H14 H7 3.4370 no 4_445
H14 H18 2.4181 no 2_645
H14 H26 2.8384 no 2_645
H14 H27A 3.5682 no 4_445
H15 S1 3.1488 no 3_756
H15 N2 3.5666 no 3_756
H15 C5 3.4950 no 3_756
H15 C18 3.3525 no 2_645
H15 C26 3.3693 no 2_645
H15 H2 3.5698 no 2_645
H15 H18 3.5120 no 2_645
H15 H26 3.5555 no 2_645
H16 C6 3.2994 no 3_755
H16 C16 3.1458 no 3_755
H16 C21 3.4705 no 4_554
H16 H2 3.3216 no 2_645
H16 H6 2.8322 no 3_755
H16 H16 2.5256 no 3_755
H16 H21 3.4950 no 2_645
H16 H21 2.7679 no 4_554
H17 C4 3.5776 no 2_755
H17 C6 3.1300 no 2_755
H17 C7 3.3796 no 2_755
H17 C16 3.4727 no 2_755
H17 C20 3.5887 no 2_755
H17 C24 2.9355 no 2_755
H17 C25 3.0481 no 2_755
H17 C28 3.5819 no 2_655
H17 H4B 3.2018 no 2_755
H17 H6 3.5556 no 2_755
H17 H25 3.4450 no 2_755
H17 H26 3.4446 no 4_555
H17 H28 3.4791 no 2_655
H18 O2 2.6219 no 3_755
H18 C14 3.1044 no 2_655
H18 C27 2.7163 no 3_755
H18 H14 2.4181 no 2_655
H18 H15 3.5120 no 2_655
H18 H27A 2.3936 no 3_755
H18 H27C 2.7344 no 3_755
H19 C7 3.0431 no 2_755
H19 C25 3.2501 no 2_755
H19 H7 2.9697 no 2_755
H19 H25 3.3193 no 2_755
H19 H26 2.8464 no 4_555
H19 H27A 2.8000 no 3_755
H21 N1 3.3105 no 2_655
H21 C5 3.5314 no 2_655
H21 C6 2.9545 no 2_655
H21 C11 3.1813 no 2_655
H21 C13 3.3150 no 2_655
H21 C16 3.3781 no 2_655
H21 C16 3.5896 no 4_455
H21 C23 3.5225 no 2_655
H21 C24 3.5437 no 2_655
H21 H6 2.7906 no 2_655
H21 H16 3.4950 no 2_655
H21 H16 2.7679 no 4_455
H21 H27C 2.7104 no 4_455
H25 S1 3.0399 no 3_756
H25 C28 3.5602 no 2_645
H25 H17 3.4450 no 2_745
H25 H19 3.3193 no 2_745
H25 H27A 3.1821 no 4_545
H25 H27B 3.3707 no 4_545
H26 O2 2.9492 no 3_755
H26 C17 3.2710 no 4_454
H26 C19 2.8984 no 4_454
H26 C20 3.1878 no 3_755
H26 C22 3.4274 no 4_454
H26 H8 3.4151 no 2_645
H26 H14 2.8384 no 2_655
H26 H15 3.5555 no 2_655
H26 H17 3.4446 no 4_454
H26 H19 2.8464 no 4_454
H27A O1 2.9122 no 3_755
H27A N2 3.0486 no 3_755
H27A C5 3.4957 no 3_755
H27A C18 3.2650 no 3_755
H27A C19 3.4178 no 3_755
H27A C23 3.3681 no 3_755
H27A H14 3.5682 no 4_544
H27A H18 2.3936 no 3_755
H27A H19 2.8000 no 3_755
H27A H25 3.1821 no 4_444
H27B S1 3.0832 no 2_645
H27B O1 3.2331 no 3_755
H27B C28 3.4437 no 3_655
H27B H2 3.2940 no 2_645
H27B H6 2.9639 no 3_755
H27B H12 3.2998 no 3_655
H27B H25 3.3707 no 4_444
H27B H28 2.8591 no 3_655
H27C O1 3.0772 no 3_755
H27C N2 3.4490 no 3_755
H27C C5 3.3886 no 3_755
H27C C6 3.4986 no 3_755
H27C C18 3.2993 no 3_755
H27C C21 3.5989 no 4_554
H27C C23 3.1549 no 3_755
H27C H6 2.6576 no 3_755
H27C H18 2.7344 no 3_755
H27C H21 2.7104 no 4_554
H28 O1 2.5059 no 1_455
H28 C4 3.5550 no 1_455
H28 C6 3.1775 no 1_455
H28 C23 3.4452 no 1_455
H28 C27 3.5687 no 3_655
H28 H4B 2.8842 no 1_455
H28 H6 2.5559 no 1_455
H28 H7 3.3738 no 2_655
H28 H8 3.4962 no 2_645
H28 H17 3.4791 no 2_645
H28 H27B 2.8591 no 3_655

loop_
_geom_torsion_atom_site_label_1
_geom_torsion_atom_site_label_2
_geom_torsion_atom_site_label_3
_geom_torsion_atom_site_label_4
_geom_torsion
_geom_torsion_publ_flag
S1 P1 N2 C5 55.2(2) no
S1 P1 C3 C10 -1.3(2) no
S1 P1 C3 C18 178.50(13) no
S1 P1 C22 C2 -54.50(17) no
S1 P1 C22 C19 121.65(16) no
N2 P1 C3 C10 128.87(18) no
N2 P1 C3 C18 -51.37(19) no
C3 P1 N2 C5 -72.8(2) no
N2 P1 C22 C2 179.52(16) no
N2 P1 C22 C19 -4.3(2) no
C22 P1 N2 C5 176.75(18) no
C3 P1 C22 C2 71.4(2) no
C3 P1 C22 C19 -112.40(19) no
C22 P1 C3 C10 -125.55(18) no
C22 P1 C3 C18 54.2(2) no
C27 O2 C20 C7 157.0(2) no
C27 O2 C20 C16 -22.5(4) no
C4 N1 C11 C13 -179.57(19) no
C4 N1 C11 C15 1.1(4) no
C11 N1 C4 C24 78.7(3) no
C4 N1 C23 O1 0.5(4) no
C4 N1 C23 C5 179.77(19) no
C23 N1 C4 C24 -101.5(3) no
C11 N1 C23 O1 -179.7(2) no
C11 N1 C23 C5 -0.4(2) no
C23 N1 C11 C13 0.6(3) no
C23 N1 C11 C15 -178.8(2) no
P1 N2 C5 C13 -0.4(4) no
P1 N2 C5 C23 178.74(14) no
C9 C1 C13 C5 -179.8(2) no
C9 C1 C13 C11 1.2(3) no
C13 C1 C9 Cl1 -179.37(18) no
C13 C1 C9 C14 0.6(3) no
C21 C2 C22 P1 175.09(19) no
C21 C2 C22 C19 -1.2(3) no
C22 C2 C21 C8 -0.2(4) no
P1 C3 C10 C28 -179.86(16) no
P1 C3 C18 C26 179.12(17) no
C10 C3 C18 C26 -1.1(4) no
C18 C3 C10 C28 0.4(4) no
N1 C4 C24 C6 54.1(3) no
N1 C4 C24 C25 -127.9(2) no
N2 C5 C13 C1 0.4(5) no
N2 C5 C13 C11 179.5(3) no
N2 C5 C23 O1 -0.1(4) no
N2 C5 C23 N1 -179.36(19) no
C13 C5 C23 O1 179.3(2) no
C13 C5 C23 N1 0.1(2) no
C23 C5 C13 C1 -178.8(2) no
C23 C5 C13 C11 0.3(2) no
C16 C6 C24 C4 -179.7(2) no
C16 C6 C24 C25 2.3(4) no
C24 C6 C16 C20 -1.4(4) no
C20 C7 C25 C24 -0.5(4) no
C25 C7 C20 O2 -178.0(2) no
C25 C7 C20 C16 1.4(4) no
C17 C8 C21 C2 0.8(4) no
C21 C8 C17 C19 -0.1(4) no
Cl1 C9 C14 C15 178.13(16) no
C1 C9 C14 C15 -1.9(4) no
C3 C10 C28 C12 0.4(4) no
N1 C11 C13 C1 178.71(18) no
N1 C11 C13 C5 -0.5(3) no
N1 C11 C15 C14 179.9(2) no
C13 C11 C15 C14 0.6(3) no
C15 C11 C13 C1 -1.9(4) no
C15 C11 C13 C5 178.9(2) no
C26 C12 C28 C10 -0.4(4) no
C28 C12 C26 C18 -0.3(4) no
C9 C14 C15 C11 1.2(4) no
C6 C16 C20 O2 178.9(2) no
C6 C16 C20 C7 -0.5(4) no
C8 C17 C19 C22 -1.2(4) no
C3 C18 C26 C12 1.1(4) no
C17 C19 C22 P1 -174.2(2) no
C17 C19 C22 C2 1.8(4) no
C4 C24 C25 C7 -179.4(2) no
C6 C24 C25 C7 -1.3(4) no
